data_4088510
loop_
_publ_author_name
'Fern\'andez-Moreira, Vanesa'
'C\'amara, J\'essica'
'Smirnova, Ekaterina S.'
'Koshevoy, Igor O.'
'Laguna, Antonio'
'Tunik, Sergey P.'
'Blanco, M. Carmen'
'Gimeno, M. Concepci\'on'

_publ_section_title
;
 Tuning the Energy Emission from Violet to Yellow with Bidentate Phosphine
 Gold(III) Complexes
;
_journal_issue 8
_journal_name_full Organometallics
_journal_page_first 1141
_journal_paper_doi 10.1021/acs.organomet.6b00135
_journal_volume 35
_journal_year 2016
_chemical_formula_sum 'C88 H56 Au2 F30 P2'
_chemical_formula_weight 2139.20
_space_group_IT_number 2
_space_group_name_Hall '-P 1'
_space_group_name_H-M_alt 'P -1'
_symmetry_cell_setting triclinic
_symmetry_space_group_name_H-M 'P -1'
_atom_sites_solution_hydrogens geom
_atom_sites_solution_primary direct
_atom_sites_solution_secondary difmap
_audit_creation_method SHELXL-97
_cell_angle_alpha 73.76(3)
_cell_angle_beta 82.66(3)
_cell_angle_gamma 80.11(3)
_cell_formula_units_Z 2
_cell_length_a 12.940(3)
_cell_length_b 17.291(4)
_cell_length_c 19.089(4)
_cell_measurement_reflns_used 42967
_cell_measurement_temperature 100(2)
_cell_measurement_theta_max 30.6780
_cell_measurement_theta_min 4.2960
_cell_volume 4025.3(17)
_computing_cell_refinement
;
CrysAlisPro, Agilent Technologies,
Version 1.171.37.35 (release 13-08-2014 CrysAlis171 .NET)
(compiled Aug 13 2014,18:06:01)
;
_computing_data_collection
;
CrysAlisPro, Agilent Technologies,
Version 1.171.37.35 (release 13-08-2014 CrysAlis171 .NET)
(compiled Aug 13 2014,18:06:01)
;
_computing_data_reduction
;
CrysAlisPro, Agilent Technologies,
Version 1.171.37.35 (release 13-08-2014 CrysAlis171 .NET)
(compiled Aug 13 2014,18:06:01)
;
_computing_molecular_graphics XP
_computing_publication_material XCIF
_computing_structure_refinement 'SHELXL-97 (Sheldrick, 1997)'
_computing_structure_solution 'SHELXS-97 (Sheldrick, 1990)'
_diffrn_ambient_temperature 100(2)
_diffrn_detector_area_resol_mean 16.0655
_diffrn_measured_fraction_theta_full 0.993
_diffrn_measured_fraction_theta_max 0.993
_diffrn_measurement_device_type 'Xcalibur, Sapphire3'
_diffrn_measurement_method '\w rotations'
_diffrn_radiation_monochromator graphite
_diffrn_radiation_source 'fine-focus sealed tube'
_diffrn_radiation_type MoK\a
_diffrn_radiation_wavelength 0.71073
_diffrn_reflns_av_R_equivalents 0.0269
_diffrn_reflns_av_sigmaI/netI 0.0170
_diffrn_reflns_limit_h_max 15
_diffrn_reflns_limit_h_min -15
_diffrn_reflns_limit_k_max 20
_diffrn_reflns_limit_k_min -20
_diffrn_reflns_limit_l_max 23
_diffrn_reflns_limit_l_min -23
_diffrn_reflns_number 80615
_diffrn_reflns_theta_full 25.50
_diffrn_reflns_theta_max 25.50
_diffrn_reflns_theta_min 4.30
_exptl_absorpt_coefficient_mu 3.797
_exptl_absorpt_correction_T_max 0.5997
_exptl_absorpt_correction_T_min 0.4627
_exptl_absorpt_correction_type multi-scan
_exptl_absorpt_process_details
;
CrysAlisPro, Agilent Technologies,
Version 1.171.37.35 (release 13-08-2014 CrysAlis171 .NET)
(compiled Aug 13 2014,18:06:01)
Empirical absorption correction using spherical harmonics,
 implemented in SCALE3 ABSPACK scaling algorithm.
;
_exptl_crystal_colour yellow
_exptl_crystal_density_diffrn 1.765
_exptl_crystal_density_method 'not measured'
_exptl_crystal_description prism
_exptl_crystal_F_000 2084
_exptl_crystal_size_max 0.24
_exptl_crystal_size_mid 0.19
_exptl_crystal_size_min 0.15
_refine_diff_density_max 1.949
_refine_diff_density_min -0.876
_refine_diff_density_rms 0.084
_refine_ls_extinction_method none
_refine_ls_goodness_of_fit_ref 1.037
_refine_ls_hydrogen_treatment constr
_refine_ls_matrix_type full
_refine_ls_number_parameters 1120
_refine_ls_number_reflns 14895
_refine_ls_number_restraints 268
_refine_ls_restrained_S_all 1.032
_refine_ls_R_factor_all 0.0262
_refine_ls_R_factor_gt 0.0233
_refine_ls_shift/su_max 0.005
_refine_ls_shift/su_mean 0.000
_refine_ls_structure_factor_coef Fsqd
_refine_ls_weighting_details 'calc w=1/[\s^2^(Fo^2^)+(0.0322P)^2^+6.7505P] where P=(Fo^2^+2Fc^2^)/3'
_refine_ls_weighting_scheme calc
_refine_ls_wR_factor_gt 0.0589
_refine_ls_wR_factor_ref 0.0607
_reflns_number_gt 13776
_reflns_number_total 14895
_reflns_threshold_expression >2sigma(I)
_cod_data_source_file om6b00135_si_004.cif
_cod_data_source_block c464
_cod_depositor_comments
;
The following automatic conversions were performed:

data item '_symmetry_cell_setting' value 'Triclinic' was changed to
'triclinic' in accordance with the
/home/saulius/struct/COD-crude-data/automatic-downloads/DataCite-retrospective/ACS/depositions/lib/dictionaries/cif_core.dic
dictionary named 'cif_core.dic' version 2.4.2 last updated on
2011-04-26.

Automatic conversion script
Id: cif_fix_values 6909 2019-04-08 15:41:33Z antanas 
;
_cod_original_cell_volume 4025.1(14)
_cod_original_sg_symbol_H-M P-1
_cod_database_code 4088510

loop_
_symmetry_equiv_pos_as_xyz
'x, y, z'
'-x, -y, -z'

loop_
_atom_site_label
_atom_site_type_symbol
_atom_site_fract_x
_atom_site_fract_y
_atom_site_fract_z
_atom_site_U_iso_or_equiv
_atom_site_adp_type
_atom_site_occupancy
_atom_site_symmetry_multiplicity
_atom_site_calc_flag
_atom_site_refinement_flags
Au1 Au 0.303263(8) -0.248636(6) 1.060180(6) 0.01748(4) Uani 1 1 d .
Au2 Au 0.229375(8) 0.759927(6) 0.556239(6) 0.01816(4) Uani 1 1 d .
P1 P 0.27525(6) -0.17369(4) 1.14816(4) 0.01818(15) Uani 1 1 d .
P2 P 0.08705(6) 0.71916(5) 0.64062(4) 0.02062(16) Uani 1 1 d .
C1 C 0.3273(2) -0.35740(18) 1.13988(15) 0.0198(6) Uani 1 1 d U
C2 C 0.4204(2) -0.38426(19) 1.17312(17) 0.0231(6) Uani 1 1 d U
C3 C 0.4381(3) -0.4573(2) 1.22605(17) 0.0267(7) Uani 1 1 d U
C4 C 0.3624(3) -0.5079(2) 1.24421(18) 0.0301(7) Uani 1 1 d U
C5 C 0.2692(3) -0.4845(2) 1.21127(18) 0.0295(7) Uani 1 1 d U
C6 C 0.2527(2) -0.41003(19) 1.16015(17) 0.0231(6) Uani 1 1 d U
C11 C 0.3251(2) -0.31785(19) 0.98672(16) 0.0230(6) Uani 1 1 d U
C12 C 0.4215(3) -0.3607(2) 0.97165(18) 0.0286(7) Uani 1 1 d U
C13 C 0.4345(3) -0.4136(2) 0.9277(2) 0.0369(8) Uani 1 1 d U
C14 C 0.3488(3) -0.4255(2) 0.8990(2) 0.0402(9) Uani 1 1 d U
C15 C 0.2509(3) -0.3835(2) 0.91254(19) 0.0343(8) Uani 1 1 d U
C16 C 0.2409(3) -0.3311(2) 0.95636(17) 0.0267(7) Uani 1 1 d U
C21 C 0.2813(2) -0.14385(18) 0.97622(16) 0.0208(6) Uani 1 1 d U
C22 C 0.1840(2) -0.1002(2) 0.96090(18) 0.0265(7) Uani 1 1 d U
C23 C 0.1697(3) -0.0270(2) 0.90716(19) 0.0298(7) Uani 1 1 d U
C24 C 0.2567(3) 0.0044(2) 0.86799(18) 0.0315(7) Uani 1 1 d U
C25 C 0.3552(3) -0.0375(2) 0.88139(18) 0.0326(8) Uani 1 1 d U
C26 C 0.3652(2) -0.1105(2) 0.93436(17) 0.0264(7) Uani 1 1 d U
C31 C 0.1485(2) -0.18292(18) 1.19875(16) 0.0208(6) Uani 1 1 d U
C32 C 0.0771(3) -0.2222(2) 1.17827(18) 0.0291(7) Uani 1 1 d U
H32 H 0.0961 -0.2467 1.1389 0.035 Uiso 1 1 calc R
C33 C -0.0217(3) -0.2255(2) 1.2152(2) 0.0358(8) Uani 1 1 d U
H33 H -0.0707 -0.2524 1.2012 0.043 Uiso 1 1 calc R
C34 C -0.0490(3) -0.1899(2) 1.27210(19) 0.0344(8) Uani 1 1 d U
H34 H -0.1171 -0.1922 1.2974 0.041 Uiso 1 1 calc R
C35 C 0.0221(3) -0.1505(2) 1.29299(19) 0.0336(8) Uani 1 1 d U
H35 H 0.0027 -0.1261 1.3325 0.040 Uiso 1 1 calc R
C36 C 0.1213(3) -0.1469(2) 1.25625(17) 0.0270(7) Uani 1 1 d U
H36 H 0.1702 -0.1201 1.2703 0.032 Uiso 1 1 calc R
C41 C 0.3757(2) -0.20327(18) 1.21149(16) 0.0195(6) Uani 1 1 d U
C42 C 0.3652(2) -0.26618(18) 1.27512(16) 0.0213(6) Uani 1 1 d U
H42 H 0.3010 -0.2884 1.2887 0.026 Uiso 1 1 calc R
C43 C 0.4490(2) -0.29609(19) 1.31832(17) 0.0249(6) Uani 1 1 d U
H43 H 0.4422 -0.3387 1.3619 0.030 Uiso 1 1 calc R
C44 C 0.5424(3) -0.2642(2) 1.29824(18) 0.0283(7) Uani 1 1 d U
H44 H 0.6003 -0.2861 1.3272 0.034 Uiso 1 1 calc R
C45 C 0.5523(3) -0.2001(2) 1.23595(19) 0.0290(7) Uani 1 1 d U
H45 H 0.6162 -0.1774 1.2232 0.035 Uiso 1 1 calc R
C46 C 0.4690(2) -0.16937(19) 1.19248(17) 0.0249(6) Uani 1 1 d U
H46 H 0.4754 -0.1254 1.1499 0.030 Uiso 1 1 calc R
C47 C 0.2736(2) -0.06966(19) 1.10899(17) 0.0235(6) Uani 1 1 d U
C48 C 0.2617(2) -0.00008(19) 1.07400(17) 0.0244(6) Uani 1 1 d U
C49 C 0.2430(2) 0.08270(18) 1.03048(17) 0.0230(6) Uani 1 1 d U
C50 C 0.1408(3) 0.11756(19) 1.01575(18) 0.0275(7) Uani 1 1 d U
H50 H 0.0841 0.0876 1.0362 0.033 Uiso 1 1 calc R
C51 C 0.1210(3) 0.19603(19) 0.97124(18) 0.0267(7) Uani 1 1 d U
H51 H 0.0505 0.2196 0.9620 0.032 Uiso 1 1 calc R
C52 C 0.2026(2) 0.24082(18) 0.93985(16) 0.0215(6) Uani 1 1 d U
C53 C 0.3050(3) 0.2052(2) 0.9556(2) 0.0318(8) Uani 1 1 d U
H53 H 0.3617 0.2352 0.9355 0.038 Uiso 1 1 calc R
C54 C 0.3254(3) 0.1270(2) 1.0002(2) 0.0335(8) Uani 1 1 d U
H54 H 0.3957 0.1036 1.0102 0.040 Uiso 1 1 calc R
C55 C 0.1819(2) 0.32332(18) 0.88955(16) 0.0206(6) Uani 1 1 d U
C56 C 0.0877(3) 0.37490(19) 0.89654(18) 0.0265(7) Uani 1 1 d U
H56 H 0.0352 0.3570 0.9344 0.032 Uiso 1 1 calc R
C57 C 0.0698(3) 0.45175(19) 0.84897(17) 0.0262(7) Uani 1 1 d U
H57 H 0.0054 0.4861 0.8546 0.031 Uiso 1 1 calc R
C58 C 0.1456(2) 0.47897(18) 0.79306(16) 0.0216(6) Uani 1 1 d U
C59 C 0.2389(3) 0.4278(2) 0.78488(19) 0.0301(7) Uani 1 1 d U
H59 H 0.2909 0.4455 0.7465 0.036 Uiso 1 1 calc R
C60 C 0.2564(3) 0.3512(2) 0.83235(19) 0.0291(7) Uani 1 1 d U
H60 H 0.3205 0.3167 0.8260 0.035 Uiso 1 1 calc R
C61 C 0.1283(2) 0.55855(19) 0.74406(17) 0.0231(6) Uani 1 1 d U
C62 C 0.1149(3) 0.62508(19) 0.70276(17) 0.0242(6) Uani 1 1 d U
C71 C -0.0205(3) 0.71024(19) 0.59323(17) 0.0254(7) Uani 1 1 d U
C72 C -0.0996(3) 0.6665(3) 0.6325(2) 0.0427(9) Uani 1 1 d U
H72 H -0.0966 0.6414 0.6834 0.051 Uiso 1 1 calc R
C73 C -0.1827(3) 0.6597(3) 0.5968(2) 0.0521(11) Uani 1 1 d U
H73 H -0.2363 0.6291 0.6231 0.062 Uiso 1 1 calc R
C74 C -0.1881(3) 0.6967(2) 0.5236(2) 0.0419(9) Uani 1 1 d U
H74 H -0.2454 0.6917 0.4994 0.050 Uiso 1 1 calc R
C75 C -0.1114(3) 0.7410(2) 0.4855(2) 0.0398(9) Uani 1 1 d U
H75 H -0.1163 0.7673 0.4349 0.048 Uiso 1 1 calc R
C76 C -0.0264(3) 0.7477(2) 0.51977(18) 0.0308(7) Uani 1 1 d U
H76 H 0.0272 0.7780 0.4928 0.037 Uiso 1 1 calc R
C150 C 0.0348(3) 0.78913(19) 0.69599(17) 0.0245(6) Uani 1 1 d U
C82 C -0.0386(3) 0.8563(2) 0.66853(19) 0.0331(8) Uani 1 1 d U
H82 H -0.0652 0.8629 0.6227 0.040 Uiso 1 1 calc R
C83 C -0.0729(3) 0.9134(2) 0.7078(2) 0.0400(9) Uani 1 1 d U
H83 H -0.1231 0.9593 0.6890 0.048 Uiso 1 1 calc R
C84 C -0.0345(3) 0.9038(2) 0.7741(2) 0.0415(9) Uani 1 1 d U
H84 H -0.0581 0.9432 0.8008 0.050 Uiso 1 1 calc R
C152 C 0.4279(7) 0.2208(7) 0.2247(5) 0.164(5) Uani 1 1 d U
H15A H 0.4597 0.2618 0.1853 0.246 Uiso 1 1 calc R
H15B H 0.4829 0.1764 0.2449 0.246 Uiso 1 1 calc R
H15C H 0.3933 0.2457 0.2634 0.246 Uiso 1 1 calc R
C85 C 0.0379(4) 0.8373(3) 0.8020(2) 0.0466(10) Uani 1 1 d U
H85 H 0.0637 0.8309 0.8480 0.056 Uiso 1 1 calc R
C153 C 0.3430(5) 0.1856(5) 0.1929(3) 0.103(2) Uani 1 1 d U
H15D H 0.3752 0.1680 0.1489 0.124 Uiso 1 1 calc R
H15E H 0.3202 0.1376 0.2300 0.124 Uiso 1 1 calc R
C86 C 0.0732(3) 0.7797(2) 0.76292(19) 0.0366(8) Uani 1 1 d U
H86 H 0.1234 0.7340 0.7820 0.044 Uiso 1 1 calc R
C154 C 0.2503(7) 0.2489(6) 0.1733(4) 0.135(4) Uani 1 1 d U
H15F H 0.1949 0.2201 0.1652 0.162 Uiso 1 1 calc R
H15G H 0.2254 0.2673 0.2180 0.162 Uiso 1 1 calc R
C155 C 0.2497(7) 0.3166(5) 0.1179(4) 0.119(3) Uani 1 1 d U
H15H H 0.2854 0.3011 0.0737 0.142 Uiso 1 1 calc R
H15I H 0.2926 0.3527 0.1299 0.142 Uiso 1 1 calc R
C163 C 0.5583(3) 0.9867(2) 0.50503(19) 0.0308(7) Uani 1 1 d U
H16A H 0.5910 1.0350 0.5033 0.037 Uiso 1 1 calc R
H16B H 0.5918 0.9649 0.4635 0.037 Uiso 1 1 calc R
C164 C 0.5818(3) 0.9223(2) 0.5763(2) 0.0351(8) Uani 1 1 d U
H16C H 0.5474 0.9434 0.6180 0.042 Uiso 1 1 calc R
H16D H 0.5511 0.8732 0.5777 0.042 Uiso 1 1 calc R
C156 C 0.1421(6) 0.3660(4) 0.0983(3) 0.0851(18) Uani 1 1 d U
H15J H 0.0998 0.3781 0.1420 0.102 Uiso 1 1 calc R
H15K H 0.1020 0.3371 0.0754 0.102 Uiso 1 1 calc R
C91 C 0.2588(2) 0.65275(18) 0.52413(17) 0.0223(6) Uani 1 1 d U
C157 C 0.1745(6) 0.4474(4) 0.0412(3) 0.0877(19) Uani 1 1 d U
H15L H 0.2157 0.4739 0.0650 0.131 Uiso 1 1 calc R
H15M H 0.1108 0.4846 0.0249 0.131 Uiso 1 1 calc R
H15N H 0.2168 0.4336 -0.0011 0.131 Uiso 1 1 calc R
C92 C 0.2342(3) 0.64487(19) 0.45813(17) 0.0261(7) Uani 1 1 d U
C165 C 0.6988(3) 0.8987(3) 0.5854(2) 0.0433(9) Uani 1 1 d U
H16E H 0.7328 0.8750 0.5457 0.065 Uiso 1 1 calc R
H16F H 0.7093 0.8586 0.6326 0.065 Uiso 1 1 calc R
H16G H 0.7298 0.9471 0.5837 0.065 Uiso 1 1 calc R
C93 C 0.2673(3) 0.5752(2) 0.43509(18) 0.0327(8) Uani 1 1 d U
C94 C 0.3268(3) 0.5104(2) 0.4783(2) 0.0368(8) Uani 1 1 d U
C95 C 0.3531(3) 0.5156(2) 0.5442(2) 0.0344(8) Uani 1 1 d U
C96 C 0.3194(3) 0.58625(19) 0.56567(18) 0.0271(7) Uani 1 1 d U
C101 C 0.3420(2) 0.80657(18) 0.47625(16) 0.0210(6) Uani 1 1 d U
C102 C 0.3115(2) 0.86289(18) 0.41256(17) 0.0221(6) Uani 1 1 d U
C103 C 0.3818(3) 0.90305(19) 0.36053(17) 0.0263(7) Uani 1 1 d U
C104 C 0.4871(3) 0.8863(2) 0.37124(18) 0.0288(7) Uani 1 1 d U
C105 C 0.5207(2) 0.8288(2) 0.43263(19) 0.0294(7) Uani 1 1 d U
C106 C 0.4486(3) 0.78959(19) 0.48420(17) 0.0252(6) Uani 1 1 d U
C111 C 0.2208(2) 0.86368(19) 0.59088(17) 0.0243(6) Uani 1 1 d U
C112 C 0.1585(3) 0.9358(2) 0.56250(19) 0.0300(7) Uani 1 1 d U
C113 C 0.1551(3) 1.0039(2) 0.5875(2) 0.0350(8) Uani 1 1 d U
C114 C 0.2155(3) 0.9998(2) 0.6427(2) 0.0365(8) Uani 1 1 d U
C115 C 0.2776(3) 0.9295(2) 0.6725(2) 0.0373(8) Uani 1 1 d U
C116 C 0.2798(3) 0.8626(2) 0.64597(19) 0.0308(7) Uani 1 1 d U
F1 F 0.49877(14) -0.33844(11) 1.15425(10) 0.0276(4) Uani 1 1 d U
F2 F 0.52690(16) -0.47877(13) 1.25991(11) 0.0370(5) Uani 1 1 d U
F3 F 0.37940(18) -0.57955(13) 1.29413(12) 0.0456(5) Uani 1 1 d U
F4 F 0.19455(17) -0.53370(13) 1.22911(12) 0.0424(5) Uani 1 1 d U
F5 F 0.16047(14) -0.38976(11) 1.12905(10) 0.0295(4) Uani 1 1 d U
F6 F 0.50705(15) -0.35215(14) 1.00090(12) 0.0384(5) Uani 1 1 d U
F7 F 0.52976(18) -0.45507(16) 0.91515(14) 0.0531(6) Uani 1 1 d U
F8 F 0.3594(2) -0.47811(17) 0.85804(15) 0.0619(7) Uani 1 1 d U
F9 F 0.16614(19) -0.39624(14) 0.88554(13) 0.0474(6) Uani 1 1 d U
F10 F 0.14318(15) -0.29211(12) 0.96951(11) 0.0332(4) Uani 1 1 d U
F11 F 0.09702(15) -0.12677(13) 1.00060(12) 0.0426(5) Uani 1 1 d U
F12 F 0.07281(17) 0.01350(13) 0.89465(13) 0.0463(6) Uani 1 1 d U
F13 F 0.24464(19) 0.07627(13) 0.81740(12) 0.0469(6) Uani 1 1 d U
F14 F 0.44018(18) -0.00650(15) 0.84357(13) 0.0534(6) Uani 1 1 d U
F15 F 0.46429(15) -0.15028(13) 0.94671(12) 0.0393(5) Uani 1 1 d U
F16 F 0.17719(17) 0.70753(11) 0.41327(10) 0.0335(4) Uani 1 1 d U
F17 F 0.2421(2) 0.57065(14) 0.37023(12) 0.0507(6) Uani 1 1 d U
F18 F 0.3595(2) 0.44204(13) 0.45648(15) 0.0556(6) Uani 1 1 d U
F19 F 0.41129(19) 0.45227(13) 0.58652(15) 0.0528(6) Uani 1 1 d U
F20 F 0.34888(17) 0.58954(12) 0.62965(11) 0.0381(5) Uani 1 1 d U
F21 F 0.20860(14) 0.88189(11) 0.40011(10) 0.0289(4) Uani 1 1 d U
F22 F 0.34790(17) 0.95804(12) 0.29984(10) 0.0359(5) Uani 1 1 d U
F23 F 0.55702(17) 0.92507(13) 0.32206(11) 0.0405(5) Uani 1 1 d U
F24 F 0.62452(15) 0.81095(14) 0.44173(13) 0.0429(5) Uani 1 1 d U
F25 F 0.48460(15) 0.73465(12) 0.54411(11) 0.0357(5) Uani 1 1 d U
F26 F 0.09579(19) 0.94123(13) 0.51007(12) 0.0460(6) Uani 1 1 d U
F27 F 0.0918(2) 1.07285(13) 0.55933(14) 0.0524(6) Uani 1 1 d U
F28 F 0.21328(18) 1.06629(15) 0.66664(15) 0.0547(7) Uani 1 1 d U
F29 F 0.3357(2) 0.92549(17) 0.72720(15) 0.0597(7) Uani 1 1 d U
F30 F 0.3409(2) 0.79325(14) 0.67716(13) 0.0498(6) Uani 1 1 d U
C200 C 0.8294(6) 0.6202(5) 0.3681(3) 0.103(2) Uani 1 1 d U
C201 C 0.9538(10) 0.5655(7) 0.3996(6) 0.065(3) Uani 0.50 1 d PU
C204 C 1.0310(11) 0.4946(11) 0.5956(6) 0.090(5) Uani 0.50 1 d PU
C202 C 1.0198(9) 0.5247(7) 0.4624(7) 0.064(2) Uani 0.50 1 d PU
C203 C 1.0489(12) 0.4881(8) 0.5242(8) 0.081(3) Uani 0.50 1 d PU

loop_
_atom_site_aniso_label
_atom_site_aniso_U_11
_atom_site_aniso_U_22
_atom_site_aniso_U_33
_atom_site_aniso_U_23
_atom_site_aniso_U_13
_atom_site_aniso_U_12
Au1 0.01816(6) 0.01687(6) 0.01645(6) -0.00361(4) 0.00081(4) -0.00290(4)
Au2 0.02207(6) 0.01449(6) 0.01767(6) -0.00283(4) -0.00322(4) -0.00316(4)
P1 0.0215(4) 0.0141(4) 0.0175(4) -0.0024(3) -0.0018(3) -0.0012(3)
P2 0.0253(4) 0.0163(4) 0.0180(4) -0.0001(3) -0.0026(3) -0.0035(3)
C1 0.0252(15) 0.0174(14) 0.0169(14) -0.0073(11) 0.0024(11) -0.0020(12)
C2 0.0242(15) 0.0216(15) 0.0230(15) -0.0087(12) 0.0018(12) -0.0002(12)
C3 0.0281(16) 0.0262(16) 0.0227(15) -0.0069(13) -0.0025(13) 0.0054(13)
C4 0.0378(18) 0.0220(16) 0.0224(16) 0.0008(13) 0.0017(14) 0.0033(14)
C5 0.0351(18) 0.0206(16) 0.0307(17) -0.0051(13) 0.0063(14) -0.0083(13)
C6 0.0251(15) 0.0215(15) 0.0223(15) -0.0065(12) 0.0001(12) -0.0022(12)
C11 0.0276(16) 0.0214(15) 0.0194(14) -0.0068(12) 0.0015(12) -0.0020(12)
C12 0.0291(17) 0.0327(18) 0.0247(16) -0.0107(14) 0.0010(13) -0.0042(14)
C13 0.0354(19) 0.040(2) 0.0359(19) -0.0182(16) 0.0018(15) 0.0043(16)
C14 0.052(2) 0.041(2) 0.0321(19) -0.0224(17) -0.0041(17) 0.0017(18)
C15 0.042(2) 0.036(2) 0.0285(18) -0.0120(15) -0.0116(15) -0.0031(16)
C16 0.0289(17) 0.0266(17) 0.0232(16) -0.0066(13) -0.0021(13) -0.0006(13)
C21 0.0230(15) 0.0223(15) 0.0179(14) -0.0053(12) -0.0014(11) -0.0060(12)
C22 0.0236(16) 0.0264(17) 0.0278(16) -0.0024(13) -0.0007(13) -0.0081(13)
C23 0.0287(17) 0.0262(17) 0.0313(17) -0.0004(14) -0.0087(14) -0.0023(13)
C24 0.0424(19) 0.0260(17) 0.0229(16) 0.0055(13) -0.0083(14) -0.0121(15)
C25 0.0332(18) 0.039(2) 0.0239(16) 0.0005(14) 0.0010(14) -0.0181(15)
C26 0.0221(15) 0.0331(18) 0.0227(15) -0.0026(13) -0.0034(12) -0.0072(13)
C31 0.0205(15) 0.0187(15) 0.0199(14) -0.0028(12) -0.0017(11) 0.0019(12)
C32 0.0282(17) 0.0328(18) 0.0292(17) -0.0150(14) 0.0041(13) -0.0057(14)
C33 0.0292(18) 0.047(2) 0.0371(19) -0.0197(17) 0.0035(15) -0.0106(16)
C34 0.0248(17) 0.046(2) 0.0321(18) -0.0147(16) 0.0049(14) -0.0021(15)
C35 0.0315(18) 0.044(2) 0.0258(17) -0.0159(15) -0.0006(14) 0.0043(15)
C36 0.0267(16) 0.0294(17) 0.0252(16) -0.0095(13) -0.0057(13) 0.0016(13)
C41 0.0218(15) 0.0163(14) 0.0212(14) -0.0072(12) -0.0032(12) 0.0002(11)
C42 0.0224(15) 0.0175(15) 0.0230(15) -0.0051(12) -0.0013(12) -0.0013(12)
C43 0.0279(16) 0.0196(15) 0.0241(15) -0.0027(12) -0.0042(13) 0.0016(12)
C44 0.0259(16) 0.0292(17) 0.0300(17) -0.0097(14) -0.0084(13) 0.0032(13)
C45 0.0238(16) 0.0267(17) 0.0373(18) -0.0095(14) -0.0006(14) -0.0054(13)
C46 0.0267(16) 0.0188(15) 0.0268(16) -0.0038(12) 0.0019(13) -0.0038(12)
C47 0.0281(16) 0.0201(16) 0.0226(15) -0.0051(12) -0.0057(12) -0.0026(12)
C48 0.0270(16) 0.0216(16) 0.0252(16) -0.0062(13) -0.0062(13) -0.0019(13)
C49 0.0291(16) 0.0165(14) 0.0231(15) -0.0036(12) -0.0061(12) -0.0023(12)
C50 0.0264(16) 0.0211(16) 0.0293(17) 0.0026(13) 0.0005(13) -0.0061(13)
C51 0.0219(15) 0.0211(16) 0.0316(17) 0.0012(13) -0.0024(13) -0.0020(12)
C52 0.0239(15) 0.0158(14) 0.0236(15) -0.0022(12) -0.0030(12) -0.0037(12)
C53 0.0239(16) 0.0217(16) 0.046(2) 0.0023(15) -0.0101(15) -0.0068(13)
C54 0.0247(17) 0.0237(17) 0.047(2) 0.0020(15) -0.0137(15) -0.0016(13)
C55 0.0230(15) 0.0165(14) 0.0225(15) -0.0025(12) -0.0045(12) -0.0059(12)
C56 0.0247(16) 0.0228(16) 0.0264(16) 0.0001(13) 0.0024(13) -0.0028(13)
C57 0.0260(16) 0.0189(15) 0.0282(16) -0.0011(13) -0.0015(13) 0.0024(12)
C58 0.0261(16) 0.0158(14) 0.0227(15) -0.0019(12) -0.0062(12) -0.0047(12)
C59 0.0263(17) 0.0242(17) 0.0331(18) 0.0022(14) 0.0045(14) -0.0070(13)
C60 0.0209(15) 0.0213(16) 0.0390(19) -0.0005(14) 0.0018(13) -0.0015(12)
C61 0.0265(16) 0.0208(16) 0.0226(15) -0.0051(13) -0.0045(12) -0.0040(12)
C62 0.0306(17) 0.0192(16) 0.0210(15) -0.0023(12) -0.0021(13) -0.0038(13)
C71 0.0268(16) 0.0221(16) 0.0262(16) -0.0023(13) -0.0051(13) -0.0050(13)
C72 0.042(2) 0.052(2) 0.0301(19) 0.0074(17) -0.0051(16) -0.0244(19)
C73 0.043(2) 0.056(3) 0.054(2) 0.007(2) -0.0114(19) -0.030(2)
C74 0.038(2) 0.035(2) 0.053(2) -0.0013(17) -0.0218(18) -0.0116(16)
C75 0.046(2) 0.036(2) 0.036(2) 0.0035(16) -0.0193(17) -0.0115(17)
C76 0.0328(18) 0.0289(18) 0.0281(17) 0.0010(14) -0.0065(14) -0.0089(14)
C150 0.0291(16) 0.0191(15) 0.0226(15) -0.0021(12) 0.0023(13) -0.0055(12)
C82 0.0352(19) 0.0294(18) 0.0305(18) -0.0049(14) -0.0021(14) 0.0009(15)
C83 0.040(2) 0.0307(19) 0.044(2) -0.0095(16) 0.0034(16) 0.0047(16)
C84 0.053(2) 0.0311(19) 0.039(2) -0.0152(16) 0.0094(17) -0.0030(17)
C152 0.097(6) 0.241(12) 0.096(6) 0.068(6) -0.018(4) -0.045(7)
C85 0.068(3) 0.042(2) 0.0304(19) -0.0138(17) -0.0059(18) -0.002(2)
C153 0.080(4) 0.138(6) 0.056(3) -0.010(4) 0.009(3) 0.046(4)
C86 0.051(2) 0.0279(18) 0.0300(18) -0.0075(15) -0.0085(16) 0.0015(16)
C154 0.134(6) 0.154(8) 0.075(4) -0.018(4) -0.010(4) 0.073(6)
C155 0.150(7) 0.115(6) 0.073(4) -0.036(4) 0.002(4) 0.038(5)
C163 0.0298(18) 0.0336(19) 0.0322(18) -0.0122(15) 0.0018(14) -0.0104(14)
C164 0.0373(19) 0.035(2) 0.0357(19) -0.0132(16) 0.0023(15) -0.0104(16)
C156 0.118(5) 0.065(3) 0.078(4) -0.035(3) -0.038(4) 0.020(3)
C91 0.0253(15) 0.0152(14) 0.0257(15) -0.0048(12) 0.0017(12) -0.0050(12)
C157 0.133(6) 0.073(4) 0.052(3) -0.027(3) 0.004(3) 0.005(4)
C92 0.0319(17) 0.0205(16) 0.0248(16) -0.0027(13) -0.0001(13) -0.0082(13)
C165 0.041(2) 0.044(2) 0.043(2) -0.0115(18) -0.0048(17) -0.0025(18)
C93 0.046(2) 0.0312(18) 0.0256(16) -0.0124(14) 0.0061(15) -0.0175(15)
C94 0.043(2) 0.0191(17) 0.051(2) -0.0169(15) 0.0110(16) -0.0087(15)
C95 0.0315(18) 0.0208(17) 0.047(2) -0.0054(15) -0.0013(15) 0.0000(14)
C96 0.0284(17) 0.0207(16) 0.0311(17) -0.0048(13) -0.0040(13) -0.0028(13)
C101 0.0240(15) 0.0181(15) 0.0225(15) -0.0080(12) 0.0009(12) -0.0050(12)
C102 0.0223(15) 0.0201(15) 0.0256(15) -0.0093(12) -0.0019(12) -0.0021(12)
C103 0.0364(17) 0.0196(15) 0.0219(15) -0.0042(12) 0.0002(13) -0.0054(13)
C104 0.0313(17) 0.0289(17) 0.0289(17) -0.0118(14) 0.0083(13) -0.0127(14)
C105 0.0207(15) 0.0334(18) 0.0380(18) -0.0167(15) 0.0006(13) -0.0049(13)
C106 0.0279(16) 0.0222(16) 0.0267(16) -0.0072(13) -0.0062(13) -0.0031(13)
C111 0.0268(16) 0.0214(15) 0.0258(16) -0.0078(13) 0.0033(12) -0.0083(12)
C112 0.0332(18) 0.0260(17) 0.0315(17) -0.0104(14) 0.0019(14) -0.0048(14)
C113 0.038(2) 0.0233(17) 0.042(2) -0.0127(15) 0.0073(15) -0.0026(14)
C114 0.0305(18) 0.0329(19) 0.056(2) -0.0290(17) 0.0103(16) -0.0123(15)
C115 0.0330(19) 0.048(2) 0.040(2) -0.0248(18) -0.0012(15) -0.0114(16)
C116 0.0318(18) 0.0290(18) 0.0346(18) -0.0128(15) -0.0027(14) -0.0055(14)
F1 0.0220(9) 0.0284(10) 0.0324(10) -0.0086(8) -0.0008(7) -0.0035(7)
F2 0.0335(11) 0.0380(11) 0.0336(11) -0.0043(9) -0.0098(9) 0.0075(9)
F3 0.0530(14) 0.0276(11) 0.0405(12) 0.0115(9) -0.0020(10) 0.0013(10)
F4 0.0451(12) 0.0303(11) 0.0466(12) 0.0025(9) 0.0032(10) -0.0178(9)
F5 0.0272(10) 0.0280(10) 0.0335(10) -0.0046(8) -0.0034(8) -0.0097(8)
F6 0.0236(10) 0.0527(13) 0.0443(12) -0.0256(10) 0.0014(9) -0.0020(9)
F7 0.0429(13) 0.0632(16) 0.0592(15) -0.0400(13) 0.0039(11) 0.0096(11)
F8 0.0689(17) 0.0704(18) 0.0632(16) -0.0525(15) -0.0105(13) 0.0059(14)
F9 0.0548(14) 0.0508(14) 0.0475(13) -0.0250(11) -0.0238(11) -0.0023(11)
F10 0.0283(10) 0.0368(11) 0.0366(11) -0.0143(9) -0.0113(8) 0.0038(8)
F11 0.0215(10) 0.0351(11) 0.0549(13) 0.0103(10) 0.0052(9) -0.0029(8)
F12 0.0339(11) 0.0343(12) 0.0581(14) 0.0086(10) -0.0131(10) 0.0016(9)
F13 0.0554(14) 0.0355(12) 0.0396(12) 0.0162(10) -0.0128(10) -0.0156(10)
F14 0.0402(13) 0.0558(15) 0.0501(14) 0.0154(11) 0.0052(10) -0.0246(11)
F15 0.0201(9) 0.0455(12) 0.0427(12) 0.0055(10) -0.0014(8) -0.0075(9)
F16 0.0516(12) 0.0259(10) 0.0229(9) -0.0023(8) -0.0106(9) -0.0065(9)
F17 0.0874(18) 0.0430(13) 0.0310(11) -0.0204(10) 0.0016(11) -0.0219(12)
F18 0.0712(17) 0.0282(12) 0.0717(17) -0.0291(12) 0.0122(13) -0.0059(11)
F19 0.0527(14) 0.0247(11) 0.0735(17) -0.0076(11) -0.0157(12) 0.0132(10)
F20 0.0436(12) 0.0315(11) 0.0373(11) -0.0054(9) -0.0191(9) 0.0054(9)
F21 0.0260(9) 0.0301(10) 0.0267(9) -0.0009(8) -0.0055(8) -0.0016(8)
F22 0.0478(12) 0.0275(10) 0.0264(10) 0.0027(8) -0.0003(9) -0.0078(9)
F23 0.0407(12) 0.0440(12) 0.0387(11) -0.0113(10) 0.0129(9) -0.0223(10)
F24 0.0219(10) 0.0540(14) 0.0555(14) -0.0181(11) -0.0026(9) -0.0068(9)
F25 0.0319(10) 0.0372(11) 0.0340(11) -0.0017(9) -0.0116(8) -0.0003(9)
F26 0.0574(14) 0.0351(12) 0.0464(13) -0.0189(10) -0.0230(11) 0.0178(10)
F27 0.0622(15) 0.0280(12) 0.0658(16) -0.0203(11) -0.0044(12) 0.0097(11)
F28 0.0441(13) 0.0496(14) 0.0896(19) -0.0528(14) 0.0049(12) -0.0094(11)
F29 0.0615(16) 0.0687(17) 0.0687(17) -0.0459(14) -0.0241(13) -0.0029(13)
F30 0.0630(15) 0.0412(13) 0.0519(14) -0.0208(11) -0.0334(12) 0.0097(11)
C200 0.125(5) 0.138(6) 0.060(3) 0.008(4) -0.025(3) -0.104(5)
C201 0.080(7) 0.059(6) 0.060(5) -0.033(5) 0.028(4) -0.013(5)
C204 0.085(9) 0.158(14) 0.049(5) -0.022(8) -0.015(5) -0.081(10)
C202 0.056(6) 0.065(7) 0.088(6) -0.041(5) 0.016(5) -0.032(5)
C203 0.095(10) 0.072(8) 0.084(6) -0.030(6) 0.026(6) -0.042(7)

loop_
_atom_type_symbol
_atom_type_description
_atom_type_scat_dispersion_real
_atom_type_scat_dispersion_imag
_atom_type_scat_source
C C 0.0033 0.0016 'International Tables Vol C Tables 4.2.6.8 and 6.1.1.4'
H H 0.0000 0.0000 'International Tables Vol C Tables 4.2.6.8 and 6.1.1.4'
F F 0.0171 0.0103 'International Tables Vol C Tables 4.2.6.8 and 6.1.1.4'
P P 0.1023 0.0942 'International Tables Vol C Tables 4.2.6.8 and 6.1.1.4'
Au Au -2.0133 8.8022 'International Tables Vol C Tables 4.2.6.8 and 6.1.1.4'

loop_
_geom_angle_atom_site_label_1
_geom_angle_atom_site_label_2
_geom_angle_atom_site_label_3
_geom_angle
_geom_angle_site_symmetry_1
_geom_angle_site_symmetry_3
C11 Au1 C21 90.48(12) . .
C11 Au1 C1 86.24(12) . .
C21 Au1 C1 176.71(11) . .
C11 Au1 P1 177.60(9) . .
C21 Au1 P1 91.58(8) . .
C1 Au1 P1 91.70(8) . .
C111 Au2 C101 86.80(12) . .
C111 Au2 C91 172.40(12) . .
C101 Au2 C91 89.33(12) . .
C111 Au2 P2 90.59(9) . .
C101 Au2 P2 173.42(9) . .
C91 Au2 P2 93.93(9) . .
C47 P1 C41 105.93(15) . .
C47 P1 C31 104.90(15) . .
C41 P1 C31 109.07(14) . .
C47 P1 Au1 112.54(11) . .
C41 P1 Au1 112.77(10) . .
C31 P1 Au1 111.20(10) . .
C62 P2 C71 105.52(15) . .
C62 P2 C150 105.24(15) . .
C71 P2 C150 106.61(15) . .
C62 P2 Au2 114.48(12) . .
C71 P2 Au2 110.23(11) . .
C150 P2 Au2 114.10(11) . .
C2 C1 C6 115.9(3) . .
C2 C1 Au1 122.4(2) . .
C6 C1 Au1 121.6(2) . .
F1 C2 C1 119.8(3) . .
F1 C2 C3 117.2(3) . .
C1 C2 C3 123.1(3) . .
F2 C3 C4 119.8(3) . .
F2 C3 C2 121.1(3) . .
C4 C3 C2 119.1(3) . .
F3 C4 C3 119.8(3) . .
F3 C4 C5 120.4(3) . .
C3 C4 C5 119.9(3) . .
F4 C5 C4 120.1(3) . .
F4 C5 C6 120.3(3) . .
C4 C5 C6 119.6(3) . .
F5 C6 C5 117.6(3) . .
F5 C6 C1 120.0(3) . .
C5 C6 C1 122.4(3) . .
C16 C11 C12 116.5(3) . .
C16 C11 Au1 120.9(2) . .
C12 C11 Au1 122.1(2) . .
F6 C12 C11 119.8(3) . .
F6 C12 C13 117.8(3) . .
C11 C12 C13 122.4(3) . .
F7 C13 C14 120.2(3) . .
F7 C13 C12 120.5(3) . .
C14 C13 C12 119.3(3) . .
F8 C14 C13 120.1(3) . .
F8 C14 C15 119.7(3) . .
C13 C14 C15 120.1(3) . .
F9 C15 C16 120.7(3) . .
F9 C15 C14 120.2(3) . .
C16 C15 C14 119.0(3) . .
F10 C16 C15 117.3(3) . .
F10 C16 C11 120.0(3) . .
C15 C16 C11 122.7(3) . .
C22 C21 C26 115.5(3) . .
C22 C21 Au1 123.2(2) . .
C26 C21 Au1 121.2(2) . .
F11 C22 C21 119.8(3) . .
F11 C22 C23 117.0(3) . .
C21 C22 C23 123.2(3) . .
F12 C23 C24 120.4(3) . .
F12 C23 C22 120.8(3) . .
C24 C23 C22 118.8(3) . .
F13 C24 C25 120.4(3) . .
F13 C24 C23 119.8(3) . .
C25 C24 C23 119.8(3) . .
F14 C25 C24 119.7(3) . .
F14 C25 C26 121.1(3) . .
C24 C25 C26 119.2(3) . .
F15 C26 C21 118.8(3) . .
F15 C26 C25 117.7(3) . .
C21 C26 C25 123.5(3) . .
C32 C31 C36 120.3(3) . .
C32 C31 P1 120.4(2) . .
C36 C31 P1 119.2(2) . .
C33 C32 C31 120.0(3) . .
C34 C33 C32 119.8(3) . .
C33 C34 C35 120.5(3) . .
C36 C35 C34 119.9(3) . .
C35 C36 C31 119.4(3) . .
C46 C41 C42 120.2(3) . .
C46 C41 P1 119.4(2) . .
C42 C41 P1 120.0(2) . .
C43 C42 C41 119.5(3) . .
C44 C43 C42 120.2(3) . .
C43 C44 C45 120.5(3) . .
C46 C45 C44 119.9(3) . .
C45 C46 C41 119.6(3) . .
C48 C47 P1 168.8(3) . .
C47 C48 C49 177.2(3) . .
C50 C49 C54 119.5(3) . .
C50 C49 C48 118.9(3) . .
C54 C49 C48 121.5(3) . .
C49 C50 C51 120.1(3) . .
C50 C51 C52 121.1(3) . .
C51 C52 C53 118.1(3) . .
C51 C52 C55 121.1(3) . .
C53 C52 C55 120.7(3) . .
C54 C53 C52 121.1(3) . .
C53 C54 C49 120.0(3) . .
C60 C55 C56 117.9(3) . .
C60 C55 C52 120.3(3) . .
C56 C55 C52 121.8(3) . .
C57 C56 C55 120.9(3) . .
C56 C57 C58 120.4(3) . .
C59 C58 C57 119.2(3) . .
C59 C58 C61 119.9(3) . .
C57 C58 C61 120.9(3) . .
C60 C59 C58 120.2(3) . .
C59 C60 C55 121.4(3) . .
C62 C61 C58 179.3(4) . .
C61 C62 P2 175.4(3) . .
C76 C71 C72 120.0(3) . .
C76 C71 P2 121.0(3) . .
C72 C71 P2 119.0(3) . .
C73 C72 C71 119.4(3) . .
C74 C73 C72 120.4(4) . .
C75 C74 C73 120.1(3) . .
C74 C75 C76 120.6(3) . .
C71 C76 C75 119.4(3) . .
C86 C150 C82 119.7(3) . .
C86 C150 P2 120.6(3) . .
C82 C150 P2 119.5(3) . .
C83 C82 C150 120.1(3) . .
C84 C83 C82 120.0(4) . .
C83 C84 C85 120.5(3) . .
C84 C85 C86 120.0(4) . .
C154 C153 C152 110.2(8) . .
C150 C86 C85 119.7(3) . .
C155 C154 C153 125.6(8) . .
C154 C155 C156 117.2(8) . .
C163 C163 C164 114.3(4) 2_676 .
C165 C164 C163 112.9(3) . .
C155 C156 C157 102.2(6) . .
C96 C91 C92 115.7(3) . .
C96 C91 Au2 118.9(2) . .
C92 C91 Au2 124.8(2) . .
F16 C92 C93 117.6(3) . .
F16 C92 C91 119.8(3) . .
C93 C92 C91 122.6(3) . .
F17 C93 C94 119.8(3) . .
F17 C93 C92 120.4(3) . .
C94 C93 C92 119.7(3) . .
F18 C94 C93 120.3(3) . .
F18 C94 C95 120.0(4) . .
C93 C94 C95 119.7(3) . .
F19 C95 C94 119.7(3) . .
F19 C95 C96 120.9(3) . .
C94 C95 C96 119.3(3) . .
F20 C96 C95 117.5(3) . .
F20 C96 C91 119.6(3) . .
C95 C96 C91 122.9(3) . .
C106 C101 C102 116.3(3) . .
C106 C101 Au2 123.7(2) . .
C102 C101 Au2 119.8(2) . .
F21 C102 C103 117.2(3) . .
F21 C102 C101 119.9(3) . .
C103 C102 C101 122.8(3) . .
F22 C103 C104 120.3(3) . .
F22 C103 C102 120.5(3) . .
C104 C103 C102 119.2(3) . .
F23 C104 C105 119.9(3) . .
F23 C104 C103 120.5(3) . .
C105 C104 C103 119.6(3) . .
F24 C105 C104 119.2(3) . .
F24 C105 C106 120.7(3) . .
C104 C105 C106 120.1(3) . .
F25 C106 C101 119.9(3) . .
F25 C106 C105 118.2(3) . .
C101 C106 C105 121.9(3) . .
C116 C111 C112 116.3(3) . .
C116 C111 Au2 119.4(2) . .
C112 C111 Au2 124.3(2) . .
F26 C112 C111 120.0(3) . .
F26 C112 C113 117.6(3) . .
C111 C112 C113 122.4(3) . .
F27 C113 C114 120.2(3) . .
F27 C113 C112 120.6(3) . .
C114 C113 C112 119.2(3) . .
F28 C114 C115 120.4(3) . .
F28 C114 C113 119.4(3) . .
C115 C114 C113 120.3(3) . .
F29 C115 C114 120.0(3) . .
F29 C115 C116 120.9(4) . .
C114 C115 C116 119.1(3) . .
F30 C116 C111 119.2(3) . .
F30 C116 C115 118.0(3) . .
C111 C116 C115 122.8(3) . .
C204 C201 C203 64.2(11) 2_766 2_766
C204 C201 C202 70.3(11) 2_766 .
C203 C201 C202 36.6(6) 2_766 .
C204 C201 C200 118.8(14) 2_766 .
C203 C201 C200 116.5(9) 2_766 .
C202 C201 C200 148.5(8) . .
C201 C204 C203 75.3(13) 2_766 .
C201 C204 C202 70.6(11) 2_766 2_766
C203 C204 C202 37.8(6) . 2_766
C203 C202 C203 92.5(18) 2_766 .
C203 C202 C204 64.8(13) 2_766 2_766
C203 C202 C204 137.0(13) . 2_766
C203 C202 C201 71.2(15) 2_766 .
C203 C202 C201 163.3(14) . .
C204 C202 C201 39.1(7) 2_766 .
C203 C202 C202 54.5(12) 2_766 2_766
C203 C202 C202 38.0(9) . 2_766
C204 C202 C202 109.5(11) 2_766 2_766
C201 C202 C202 125.6(13) . 2_766
C202 C203 C202 87.5(18) 2_766 .
C202 C203 C204 77.4(13) 2_766 .
C202 C203 C204 139.4(15) . .
C202 C203 C201 72.2(14) 2_766 2_766
C202 C203 C201 159.3(16) . 2_766
C204 C203 C201 40.6(8) . 2_766
C202 C203 C203 51.3(13) 2_766 2_766
C202 C203 C203 36.1(8) . 2_766
C204 C203 C203 117.7(15) . 2_766
C201 C203 C203 123.4(14) 2_766 2_766

loop_
_geom_bond_atom_site_label_1
_geom_bond_atom_site_label_2
_geom_bond_distance
_geom_bond_site_symmetry_2
Au1 C11 2.049(3) .
Au1 C21 2.061(3) .
Au1 C1 2.066(3) .
Au1 P1 2.3520(10) .
Au2 C111 2.060(3) .
Au2 C101 2.062(3) .
Au2 C91 2.071(3) .
Au2 P2 2.3529(11) .
P1 C47 1.742(3) .
P1 C41 1.800(3) .
P1 C31 1.802(3) .
P2 C62 1.735(3) .
P2 C71 1.803(3) .
P2 C150 1.814(3) .
C1 C2 1.381(4) .
C1 C6 1.385(4) .
C2 F1 1.345(4) .
C2 C3 1.384(4) .
C3 F2 1.336(4) .
C3 C4 1.372(5) .
C4 F3 1.338(4) .
C4 C5 1.377(5) .
C5 F4 1.344(4) .
C5 C6 1.383(5) .
C6 F5 1.349(4) .
C11 C16 1.377(5) .
C11 C12 1.377(4) .
C12 F6 1.349(4) .
C12 C13 1.382(5) .
C13 F7 1.344(4) .
C13 C14 1.367(5) .
C14 F8 1.337(4) .
C14 C15 1.380(5) .
C15 F9 1.345(4) .
C15 C16 1.376(5) .
C16 F10 1.355(4) .
C21 C22 1.372(4) .
C21 C26 1.374(4) .
C22 F11 1.349(4) .
C22 C23 1.389(5) .
C23 F12 1.341(4) .
C23 C24 1.374(5) .
C24 F13 1.343(4) .
C24 C25 1.370(5) .
C25 F14 1.342(4) .
C25 C26 1.377(5) .
C26 F15 1.362(4) .
C31 C32 1.387(4) .
C31 C36 1.387(4) .
C32 C33 1.381(5) .
C33 C34 1.374(5) .
C34 C35 1.390(5) .
C35 C36 1.384(5) .
C41 C46 1.395(4) .
C41 C42 1.395(4) .
C42 C43 1.386(4) .
C43 C44 1.380(5) .
C44 C45 1.389(5) .
C45 C46 1.385(5) .
C47 C48 1.196(4) .
C48 C49 1.437(4) .
C49 C50 1.384(4) .
C49 C54 1.390(5) .
C50 C51 1.386(4) .
C51 C52 1.390(4) .
C52 C53 1.394(4) .
C52 C55 1.482(4) .
C53 C54 1.384(5) .
C55 C60 1.396(4) .
C55 C56 1.397(4) .
C56 C57 1.384(4) .
C57 C58 1.390(4) .
C58 C59 1.389(5) .
C58 C61 1.430(4) .
C59 C60 1.380(5) .
C61 C62 1.198(4) .
C71 C76 1.376(5) .
C71 C72 1.391(5) .
C72 C73 1.381(6) .
C73 C74 1.369(6) .
C74 C75 1.366(5) .
C75 C76 1.387(5) .
C150 C86 1.387(5) .
C150 C82 1.390(5) .
C82 C83 1.383(5) .
C83 C84 1.374(6) .
C84 C85 1.377(6) .
C152 C153 1.598(12) .
C85 C86 1.390(5) .
C153 C154 1.487(8) .
C154 C155 1.339(10) .
C155 C156 1.535(10) .
C163 C163 1.521(7) 2_676
C163 C164 1.525(5) .
C164 C165 1.517(5) .
C156 C157 1.603(9) .
C91 C96 1.380(4) .
C91 C92 1.386(4) .
C92 F16 1.349(4) .
C92 C93 1.377(5) .
C93 F17 1.346(4) .
C93 C94 1.370(5) .
C94 F18 1.345(4) .
C94 C95 1.374(5) .
C95 F19 1.340(4) .
C95 C96 1.379(5) .
C96 F20 1.344(4) .
C101 C106 1.379(4) .
C101 C102 1.382(4) .
C102 F21 1.351(4) .
C102 C103 1.377(4) .
C103 F22 1.345(4) .
C103 C104 1.373(5) .
C104 F23 1.338(4) .
C104 C105 1.371(5) .
C105 F24 1.349(4) .
C105 C106 1.381(5) .
C106 F25 1.343(4) .
C111 C116 1.370(5) .
C111 C112 1.374(5) .
C112 F26 1.341(4) .
C112 C113 1.381(5) .
C113 F27 1.341(4) .
C113 C114 1.370(5) .
C114 F28 1.346(4) .
C114 C115 1.357(6) .
C115 F29 1.342(4) .
C115 C116 1.381(5) .
C116 F30 1.346(4) .
C200 C201 1.804(15) .
C201 C204 1.003(17) 2_766
C201 C203 1.490(19) 2_766
C201 C202 1.499(18) .
C204 C201 1.003(17) 2_766
C204 C203 1.387(17) .
C204 C202 1.497(15) 2_766
C202 C203 0.939(13) 2_766
C202 C203 1.243(16) .
C202 C204 1.496(15) 2_766
C202 C202 1.52(2) 2_766
C203 C202 0.939(13) 2_766
C203 C201 1.490(19) 2_766
C203 C203 1.59(3) 2_766
